data_2014500
loop_
_publ_author_name
'Jin, Zhi-Min'
'Lin, Chen-Shui'
'Wang, Hai-Bin'
'Hu, Mao-Lin'
'Shen, Liang'

_publ_section_title
;
 The 1:1 adduct of 5-methylbenzene-1,3-diol (orcin) and
 1,4-diazabicyclo[2.2.2]octane
;
_journal_issue 10
_journal_name_full 'Acta Crystallographica Section C'
_journal_page_first o765
_journal_page_last o767
_journal_paper_doi 10.1107/S0108270104021936
_journal_volume 60
_journal_year 2004
_chemical_formula_moiety 'C6 H12 N2, C7 H8 O2'
_chemical_formula_sum 'C13 H20 N2 O2'
_chemical_formula_weight 236.31
_chemical_name_systematic
;
5-methyl-1,3-benzenediol (orcin) 1,4-diazabicyclo[2.2.2]octane (1/1)
;
_space_group_IT_number 19
_symmetry_cell_setting orthorhombic
_symmetry_space_group_name_Hall 'P 2ac 2ab'
_symmetry_space_group_name_H-M 'P 21 21 21'
_atom_sites_solution_hydrogens geom
_atom_sites_solution_primary direct
_atom_sites_solution_secondary difmap
_audit_creation_method SHELXL97
_cell_angle_alpha 90.00
_cell_angle_beta 90.00
_cell_angle_gamma 90.00
_cell_formula_units_Z 8
_cell_length_a 12.2569(6)
_cell_length_b 12.5985(6)
_cell_length_c 16.8506(9)
_cell_measurement_reflns_used 346
_cell_measurement_temperature 293(2)
_cell_measurement_theta_max 22.98
_cell_measurement_theta_min 2.37
_cell_volume 2602.0(2)
_computing_cell_refinement SMART
_computing_data_collection 'SMART (Bruker, 2000)'
_computing_data_reduction 'SAINT (Bruker, 2000)'
_computing_molecular_graphics SHELXTL
_computing_publication_material SHELXTL
_computing_structure_refinement SHELXTL
_computing_structure_solution 'SHELXTL (Bruker, 2000)'
_diffrn_ambient_temperature 293(2)
_diffrn_measured_fraction_theta_full 0.998
_diffrn_measured_fraction_theta_max 0.998
_diffrn_measurement_device_type 'Bruker SMART CCD area-detector'
_diffrn_measurement_method '\f and \w'
_diffrn_radiation_monochromator graphite
_diffrn_radiation_source 'fine-focus sealed tube'
_diffrn_radiation_type MoK\a
_diffrn_radiation_wavelength 0.71073
_diffrn_reflns_av_R_equivalents 0.0254
_diffrn_reflns_av_sigmaI/netI 0.0208
_diffrn_reflns_limit_h_max 14
_diffrn_reflns_limit_h_min -11
_diffrn_reflns_limit_k_max 14
_diffrn_reflns_limit_k_min -15
_diffrn_reflns_limit_l_max 15
_diffrn_reflns_limit_l_min -20
_diffrn_reflns_number 13862
_diffrn_reflns_theta_full 25.20
_diffrn_reflns_theta_max 25.20
_diffrn_reflns_theta_min 2.02
_diffrn_standards_decay_% 0
_diffrn_standards_interval_count 0
_diffrn_standards_interval_time 0
_diffrn_standards_number 0
_exptl_absorpt_coefficient_mu 0.082
_exptl_absorpt_correction_T_max 0.969
_exptl_absorpt_correction_T_min 0.963
_exptl_absorpt_correction_type none
_exptl_crystal_colour colourless
_exptl_crystal_density_diffrn 1.206
_exptl_crystal_density_meas ?
_exptl_crystal_density_method 'not measured'
_exptl_crystal_description prism
_exptl_crystal_F_000 1024.0
_exptl_crystal_size_max 0.46
_exptl_crystal_size_mid 0.42
_exptl_crystal_size_min 0.38
_refine_diff_density_max 0.227
_refine_diff_density_min -0.266
_refine_ls_extinction_method none
_refine_ls_goodness_of_fit_ref 1.057
_refine_ls_hydrogen_treatment constr
_refine_ls_matrix_type full
_refine_ls_number_parameters 307
_refine_ls_number_reflns 2645
_refine_ls_number_restraints 0
_refine_ls_restrained_S_all 1.057
_refine_ls_R_factor_all 0.0641
_refine_ls_R_factor_gt 0.0536
_refine_ls_shift/su_max 0.001
_refine_ls_shift/su_mean 0.000
_refine_ls_structure_factor_coef Fsqd
_refine_ls_weighting_details 'calc w = 1/[\s^2^(Fo^2^)+(0.1095P)^2^+0.08P] where P=(Fo^2^+2Fc^2^)/3'
_refine_ls_weighting_scheme calc
_refine_ls_wR_factor_gt 0.1450
_refine_ls_wR_factor_ref 0.1569
_reflns_number_gt 2129
_reflns_number_total 2645
_reflns_threshold_expression I>2\s(I)
_cod_data_source_file hj1016.cif
_cod_data_source_block I
_cod_depositor_comments
;
The following automatic conversions were performed:
'_symmetry_cell_setting' value 'Orthorhombic' changed to 'orthorhombic'
according to '/home/saulius/struct/CIF-dictionaries/cif_core.dic'
dictionary named 'cif_core.dic' version 2.4.1 from 2010-06-29.

Automatic conversion script
Id: cif_fix_enum 1527 2010-12-29 10:47:43Z saulius 

The following automatic conversions were performed:

'_symmetry_cell_setting' value 'Orthorhombic' changed to
'orthorhombic' according to
/home/saulius/struct/CIF-dictionaries/cif_core.dic dictionary named
'cif_core.dic' version 2.4.1 from 2010-06-29.

Automatic conversion script
Id: cif_fix_values 1715 2011-07-08 13:25:40Z adriana 

The following automatic conversions were performed:

'_exptl_crystal_density_meas' value 'not measured' was changed to '?'
- the value is perceived as not measured.

Automatic conversion script
Id: cif_fix_values 3008 2015-01-20 13:52:24Z robertas 
;
_cod_original_sg_symbol_H-M 'P21 21 21'
_cod_database_code 2014500
_cod_database_fobs_code 2014500

loop_
_symmetry_equiv_pos_as_xyz
'x, y, z'
'-x+1/2, -y, z+1/2'
'x+1/2, -y+1/2, -z'
'-x, y+1/2, -z+1/2'

loop_
_atom_site_label
_atom_site_fract_x
_atom_site_fract_y
_atom_site_fract_z
_atom_site_U_iso_or_equiv
_atom_site_adp_type
_atom_site_calc_flag
_atom_site_refinement_flags
_atom_site_occupancy
_atom_site_disorder_assembly
_atom_site_disorder_group
_atom_site_type_symbol
N1 0.35392(19) 0.96077(19) 0.89770(15) 0.0491(6) Uani d . 1 . . N
N2 0.15548(18) 1.02328(19) 0.90321(15) 0.0505(6) Uani d . 1 . . N
C1 0.3493(2) 1.0765(2) 0.8976(2) 0.0600(8) Uani d . 1 . . C
H1A 0.3846 1.1036 0.8502 0.072 Uiso calc R 1 . . H
H1B 0.3880 1.1039 0.9434 0.072 Uiso calc R 1 . . H
C2 0.2297(2) 1.1140(2) 0.8999(2) 0.0576(8) Uani d . 1 . . C
H2A 0.2185 1.1587 0.9460 0.069 Uiso calc R 1 . . H
H2B 0.2142 1.1559 0.8529 0.069 Uiso calc R 1 . . H
C3 0.3012(2) 0.9225(2) 0.97123(17) 0.0570(8) Uani d . 1 . . C
H3A 0.3403 0.9496 1.0170 0.068 Uiso calc R 1 . . H
H3B 0.3040 0.8456 0.9729 0.068 Uiso calc R 1 . . H
C4 0.1823(2) 0.9594(2) 0.97427(19) 0.0573(8) Uani d . 1 . . C
H4A 0.1345 0.8982 0.9769 0.069 Uiso calc R 1 . . H
H4B 0.1706 1.0017 1.0216 0.069 Uiso calc R 1 . . H
C5 0.2942(2) 0.9217(2) 0.82898(19) 0.0577(8) Uani d . 1 . . C
H5A 0.2979 0.8448 0.8275 0.069 Uiso calc R 1 . . H
H5B 0.3275 0.9488 0.7809 0.069 Uiso calc R 1 . . H
C6 0.1739(2) 0.9569(2) 0.8325(2) 0.0608(8) Uani d . 1 . . C
H6A 0.1558 0.9969 0.7851 0.073 Uiso calc R 1 . . H
H6B 0.1270 0.8950 0.8346 0.073 Uiso calc R 1 . . H
N3 0.35698(19) 0.54541(18) 0.84590(16) 0.0494(6) Uani d . 1 . . N
N4 0.15835(19) 0.48274(19) 0.85339(14) 0.0495(6) Uani d . 1 . . N
C7 0.3516(2) 0.4295(2) 0.8488(2) 0.0621(8) Uani d . 1 . . C
H7A 0.3914 0.4040 0.8947 0.075 Uiso calc R 1 . . H
H7B 0.3857 0.4002 0.8017 0.075 Uiso calc R 1 . . H
C8 0.2329(2) 0.3924(2) 0.8535(2) 0.0611(9) Uani d . 1 . . C
H8A 0.2169 0.3469 0.8085 0.073 Uiso calc R 1 . . H
H8B 0.2224 0.3514 0.9015 0.073 Uiso calc R 1 . . H
C9 0.3046(2) 0.5863(3) 0.91765(19) 0.0620(8) Uani d . 1 . . C
H9A 0.3085 0.6632 0.9179 0.074 Uiso calc R 1 . . H
H9B 0.3431 0.5603 0.9640 0.074 Uiso calc R 1 . . H
C10 0.1844(2) 0.5511(3) 0.92158(19) 0.0610(8) Uani d . 1 . . C
H10A 0.1715 0.5126 0.9705 0.073 Uiso calc R 1 . . H
H10B 0.1374 0.6130 0.9212 0.073 Uiso calc R 1 . . H
C11 0.2956(2) 0.5814(2) 0.77530(18) 0.0563(8) Uani d . 1 . . C
H11A 0.3293 0.5532 0.7277 0.068 Uiso calc R 1 . . H
H11B 0.2976 0.6583 0.7722 0.068 Uiso calc R 1 . . H
C12 0.1769(2) 0.5438(2) 0.78034(19) 0.0574(8) Uani d . 1 . . C
H12A 0.1286 0.6048 0.7794 0.069 Uiso calc R 1 . . H
H12B 0.1602 0.4999 0.7347 0.069 Uiso calc R 1 . . H
O1 0.57360(16) 0.94161(16) 0.89557(16) 0.0635(7) Uani d . 1 . . O
H1 0.5072 0.9335 0.8943 0.095 Uiso calc R 1 . . H
O2 0.57432(16) 0.56999(15) 0.82461(16) 0.0681(7) Uani d . 1 . . O
H2 0.5080 0.5773 0.8276 0.102 Uiso calc R 1 . . H
C13 0.6235(2) 0.8483(2) 0.87842(16) 0.0429(7) Uani d . 1 . . C
C14 0.5672(2) 0.7558(2) 0.85998(17) 0.0453(7) Uani d . 1 . . C
H14 0.4913 0.7554 0.8601 0.054 Uiso calc R 1 . . H
C15 0.6241(2) 0.6642(2) 0.84145(17) 0.0450(7) Uani d . 1 . . C
C16 0.7375(2) 0.6648(2) 0.84002(18) 0.0477(7) Uani d . 1 . . C
H16 0.7755 0.6035 0.8265 0.057 Uiso calc R 1 . . H
C17 0.7937(2) 0.7569(2) 0.85878(17) 0.0452(7) Uani d . 1 . . C
C18 0.7373(2) 0.8482(2) 0.87774(18) 0.0467(7) Uani d . 1 . . C
H18 0.7753 0.9099 0.8901 0.056 Uiso calc R 1 . . H
C19 0.9172(3) 0.7574(2) 0.8584(2) 0.0721(12) Uani d . 1 . . C
H19A 0.9431 0.8266 0.8730 0.108 Uiso calc R 1 . . H
H19B 0.9431 0.7399 0.8063 0.108 Uiso calc R 1 . . H
H19C 0.9438 0.7060 0.8958 0.108 Uiso calc R 1 . . H
O3 0.94242(16) 0.44160(16) 0.85138(16) 0.0685(7) Uani d . 1 . . O
H3 1.0089 0.4345 0.8523 0.103 Uiso calc R 1 . . H
O4 0.94221(17) 0.06990(16) 0.92750(16) 0.0719(7) Uani d . 1 . . O
H4 1.0087 0.0764 0.9250 0.108 Uiso calc R 1 . . H
C20 0.8941(2) 0.3474(2) 0.86996(16) 0.0432(6) Uani d . 1 . . C
C21 0.7802(2) 0.3470(2) 0.87098(17) 0.0453(7) Uani d . 1 . . C
H21 0.7421 0.4085 0.8582 0.054 Uiso calc R 1 . . H
C22 0.7241(2) 0.2566(2) 0.89075(17) 0.0448(7) Uani d . 1 . . C
C23 0.7804(2) 0.1653(2) 0.91022(18) 0.0482(7) Uani d . 1 . . C
H23 0.7424 0.1043 0.9244 0.058 Uiso calc R 1 . . H
C24 0.8937(2) 0.1643(2) 0.90865(18) 0.0466(7) Uani d . 1 . . C
C25 0.9511(2) 0.2553(2) 0.88899(17) 0.0453(7) Uani d . 1 . . C
H25 1.0270 0.2549 0.8885 0.054 Uiso calc R 1 . . H
C26 0.6006(3) 0.2572(3) 0.8901(2) 0.0664(10) Uani d . 1 . . C
H26A 0.5749 0.3265 0.8757 0.100 Uiso calc R 1 . . H
H26B 0.5739 0.2393 0.9420 0.100 Uiso calc R 1 . . H
H26C 0.5746 0.2061 0.8523 0.100 Uiso calc R 1 . . H

loop_
_atom_site_aniso_label
_atom_site_aniso_U_11
_atom_site_aniso_U_22
_atom_site_aniso_U_33
_atom_site_aniso_U_12
_atom_site_aniso_U_13
_atom_site_aniso_U_23
N1 0.0362(12) 0.0518(13) 0.0591(15) 0.0082(10) -0.0013(11) -0.0028(11)
N2 0.0365(12) 0.0533(13) 0.0615(14) 0.0050(11) 0.0012(11) 0.0055(12)
C1 0.0456(17) 0.0526(16) 0.082(2) -0.0102(14) 0.0029(16) -0.0071(17)
C2 0.0573(18) 0.0402(15) 0.075(2) 0.0086(13) 0.0062(16) 0.0042(15)
C3 0.0573(18) 0.0576(17) 0.0561(17) 0.0127(15) -0.0036(14) 0.0041(15)
C4 0.0470(16) 0.0638(18) 0.0611(18) 0.0024(15) 0.0064(14) 0.0107(15)
C5 0.0533(17) 0.0558(16) 0.0638(19) 0.0006(15) 0.0013(15) -0.0100(16)
C6 0.0485(17) 0.0697(18) 0.0642(19) -0.0071(15) -0.0099(15) -0.0034(16)
N3 0.0369(12) 0.0495(13) 0.0619(15) -0.0079(10) 0.0008(11) -0.0025(11)
N4 0.0376(12) 0.0534(13) 0.0575(14) -0.0095(11) 0.0002(11) 0.0031(12)
C7 0.0483(17) 0.0528(17) 0.085(2) 0.0099(14) -0.0013(17) -0.0016(17)
C8 0.0576(19) 0.0468(16) 0.079(2) -0.0078(14) -0.0040(17) 0.0079(16)
C9 0.0566(19) 0.0627(18) 0.067(2) -0.0086(16) -0.0027(16) -0.0097(17)
C10 0.0558(19) 0.0679(19) 0.0593(19) -0.0003(16) 0.0107(15) -0.0039(15)
C11 0.0562(18) 0.0573(17) 0.0555(17) -0.0083(15) 0.0027(14) 0.0104(15)
C12 0.0457(15) 0.0659(18) 0.0605(18) 0.0022(15) -0.0032(14) 0.0085(14)
O1 0.0355(10) 0.0504(12) 0.1047(19) 0.0060(9) -0.0029(11) -0.0166(12)
O2 0.0389(11) 0.0505(12) 0.115(2) -0.0082(9) 0.0092(12) -0.0198(13)
C13 0.0291(13) 0.0475(15) 0.0521(16) 0.0043(11) -0.0021(11) -0.0009(13)
C14 0.0240(12) 0.0520(16) 0.060(2) -0.0012(11) 0.0016(12) -0.0015(14)
C15 0.0299(13) 0.0468(15) 0.0581(17) -0.0047(11) 0.0050(12) -0.0009(14)
C16 0.0362(14) 0.0420(14) 0.0649(18) 0.0039(11) 0.0074(13) 0.0006(14)
C17 0.0289(13) 0.0521(15) 0.0544(18) -0.0009(11) 0.0029(12) 0.0084(14)
C18 0.0344(14) 0.0458(15) 0.0600(17) -0.0054(12) -0.0014(12) -0.0002(13)
C19 0.0284(14) 0.071(2) 0.117(3) 0.0004(14) 0.0065(17) 0.004(2)
O3 0.0337(11) 0.0549(12) 0.117(2) -0.0070(10) -0.0063(12) 0.0267(13)
O4 0.0380(11) 0.0519(12) 0.126(2) 0.0077(10) 0.0113(12) 0.0248(14)
C20 0.0312(13) 0.0477(15) 0.0506(16) -0.0053(11) -0.0018(11) 0.0021(12)
C21 0.0311(13) 0.0466(14) 0.0582(17) 0.0037(12) -0.0030(12) 0.0001(13)
C22 0.0302(14) 0.0496(15) 0.0544(18) 0.0001(11) -0.0001(12) -0.0113(14)
C23 0.0350(14) 0.0430(14) 0.0665(19) -0.0032(12) 0.0077(13) -0.0027(14)
C24 0.0333(14) 0.0439(14) 0.0627(18) 0.0038(11) 0.0042(12) 0.0023(14)
C25 0.0208(12) 0.0533(16) 0.0619(19) 0.0002(11) -0.0011(11) 0.0046(14)
C26 0.0295(15) 0.072(2) 0.097(3) 0.0004(14) 0.0050(16) -0.004(2)

loop_
_atom_type_symbol
_atom_type_description
_atom_type_scat_dispersion_real
_atom_type_scat_dispersion_imag
_atom_type_scat_source
C C 0.0033 0.0000 'International Tables Vol C Tables 4.2.6.8 and 6.1.1.4'
H H 0.0000 0.0000 'International Tables Vol C Tables 4.2.6.8 and 6.1.1.4'
O O 0.0106 0.0000 'International Tables Vol C Tables 4.2.6.8 and 6.1.1.4'
N N 0.0061 0.0000 'International Tables Vol C Tables 4.2.6.8 and 6.1.1.4'

loop_
_geom_angle_atom_site_label_1
_geom_angle_atom_site_label_2
_geom_angle_atom_site_label_3
_geom_angle
C5 N1 C1 108.5(3)
C5 N1 C3 109.7(2)
C1 N1 C3 108.1(3)
C2 N2 C6 108.5(2)
C2 N2 C4 108.5(2)
C6 N2 C4 108.2(2)
N1 C1 C2 110.1(2)
N1 C1 H1A 109.6
C2 C1 H1A 109.6
N1 C1 H1B 109.6
C2 C1 H1B 109.6
H1A C1 H1B 108.2
N2 C2 C1 110.7(2)
N2 C2 H2A 109.5
C1 C2 H2A 109.5
N2 C2 H2B 109.5
C1 C2 H2B 109.5
H2A C2 H2B 108.1
N1 C3 C4 110.2(2)
N1 C3 H3A 109.6
C4 C3 H3A 109.6
N1 C3 H3B 109.6
C4 C3 H3B 109.6
H3A C3 H3B 108.1
N2 C4 C3 110.5(2)
N2 C4 H4A 109.6
C3 C4 H4A 109.6
N2 C4 H4B 109.6
C3 C4 H4B 109.6
H4A C4 H4B 108.1
N1 C5 C6 110.7(2)
N1 C5 H5A 109.5
C6 C5 H5A 109.5
N1 C5 H5B 109.5
C6 C5 H5B 109.5
H5A C5 H5B 108.1
N2 C6 C5 110.0(2)
N2 C6 H6A 109.7
C5 C6 H6A 109.7
N2 C6 H6B 109.7
C5 C6 H6B 109.7
H6A C6 H6B 108.2
C7 N3 C9 107.7(3)
C7 N3 C11 108.1(3)
C9 N3 C11 109.5(2)
C8 N4 C12 108.2(2)
C8 N4 C10 108.7(2)
C12 N4 C10 108.3(2)
N3 C7 C8 110.5(2)
N3 C7 H7A 109.6
C8 C7 H7A 109.6
N3 C7 H7B 109.6
C8 C7 H7B 109.6
H7A C7 H7B 108.1
N4 C8 C7 110.9(2)
N4 C8 H8A 109.5
C7 C8 H8A 109.5
N4 C8 H8B 109.5
C7 C8 H8B 109.5
H8A C8 H8B 108.0
N3 C9 C10 110.7(2)
N3 C9 H9A 109.5
C10 C9 H9A 109.5
N3 C9 H9B 109.5
C10 C9 H9B 109.5
H9A C9 H9B 108.1
N4 C10 C9 110.0(2)
N4 C10 H10A 109.7
C9 C10 H10A 109.7
N4 C10 H10B 109.7
C9 C10 H10B 109.7
H10A C10 H10B 108.2
N3 C11 C12 110.1(2)
N3 C11 H11A 109.6
C12 C11 H11A 109.6
N3 C11 H11B 109.6
C12 C11 H11B 109.6
H11A C11 H11B 108.2
N4 C12 C11 110.8(2)
N4 C12 H12A 109.5
C11 C12 H12A 109.5
N4 C12 H12B 109.5
C11 C12 H12B 109.5
H12A C12 H12B 108.1
C13 O1 H1 109.5
C15 O2 H2 109.5
O1 C13 C14 123.4(2)
O1 C13 C18 117.0(2)
C14 C13 C18 119.6(3)
C15 C14 C13 119.9(2)
C15 C14 H14 120.0
C13 C14 H14 120.0
O2 C15 C14 123.1(2)
O2 C15 C16 116.6(2)
C14 C15 C16 120.2(3)
C17 C16 C15 119.9(3)
C17 C16 H16 120.1
C15 C16 H16 120.1
C18 C17 C16 120.1(2)
C18 C17 C19 119.9(3)
C16 C17 C19 120.0(3)
C17 C18 C13 120.2(3)
C17 C18 H18 119.9
C13 C18 H18 119.9
C17 C19 H19A 109.5
C17 C19 H19B 109.5
H19A C19 H19B 109.5
C17 C19 H19C 109.5
H19A C19 H19C 109.5
H19B C19 H19C 109.5
C20 O3 H3 109.5
C24 O4 H4 109.5
O3 C20 C25 124.1(2)
O3 C20 C21 116.1(3)
C25 C20 C21 119.8(3)
C22 C21 C20 120.5(3)
C22 C21 H21 119.8
C20 C21 H21 119.8
C21 C22 C23 119.9(3)
C21 C22 C26 119.7(3)
C23 C22 C26 120.4(3)
C22 C23 C24 120.2(3)
C22 C23 H23 119.9
C24 C23 H23 119.9
O4 C24 C25 123.6(2)
O4 C24 C23 116.0(3)
C25 C24 C23 120.3(3)
C24 C25 C20 119.3(2)
C24 C25 H25 120.4
C20 C25 H25 120.4
C22 C26 H26A 109.5
C22 C26 H26B 109.5
H26A C26 H26B 109.5
C22 C26 H26C 109.5
H26A C26 H26C 109.5
H26B C26 H26C 109.5

loop_
_geom_bond_atom_site_label_1
_geom_bond_atom_site_label_2
_geom_bond_site_symmetry_2
_geom_bond_distance
_geom_bond_publ_flag
N1 C5 . 1.456(4) yes
N1 C1 . 1.459(4) yes
N1 C3 . 1.478(4) yes
N2 C2 . 1.462(4) yes
N2 C6 . 1.473(4) yes
N2 C4 . 1.479(4) yes
C1 C2 . 1.540(4) yes
C1 H1A . 0.9700 ?
C1 H1B . 0.9700 ?
C2 H2A . 0.9700 ?
C2 H2B . 0.9700 ?
C3 C4 . 1.531(4) yes
C3 H3A . 0.9700 ?
C3 H3B . 0.9700 ?
C4 H4A . 0.9700 ?
C4 H4B . 0.9700 ?
C5 C6 . 1.540(4) yes
C5 H5A . 0.9700 ?
C5 H5B . 0.9700 ?
C6 H6A . 0.9700 ?
C6 H6B . 0.9700 ?
N3 C7 . 1.462(4) ?
N3 C9 . 1.463(4) ?
N3 C11 . 1.479(4) ?
N4 C8 . 1.459(4) ?
N4 C12 . 1.469(4) ?
N4 C10 . 1.471(4) ?
C7 C8 . 1.530(4) ?
C7 H7A . 0.9700 ?
C7 H7B . 0.9700 ?
C8 H8A . 0.9700 ?
C8 H8B . 0.9700 ?
C9 C10 . 1.540(4) ?
C9 H9A . 0.9700 ?
C9 H9B . 0.9700 ?
C10 H10A . 0.9700 ?
C10 H10B . 0.9700 ?
C11 C12 . 1.532(4) ?
C11 H11A . 0.9700 ?
C11 H11B . 0.9700 ?
C12 H12A . 0.9700 ?
C12 H12B . 0.9700 ?
O1 C13 . 1.357(3) yes
O1 H1 . 0.8200 ?
O2 C15 . 1.364(3) yes
O2 H2 . 0.8200 ?
C13 C14 . 1.390(4) yes
C13 C18 . 1.396(3) yes
C14 C15 . 1.384(4) yes
C14 H14 . 0.9300 ?
C15 C16 . 1.390(3) yes
C16 C17 . 1.386(4) yes
C16 H16 . 0.9300 ?
C17 C18 . 1.379(4) yes
C17 C19 . 1.515(4) yes
C18 H18 . 0.9300 ?
C19 H19A . 0.9600 ?
C19 H19B . 0.9600 ?
C19 H19C . 0.9600 ?
O3 C20 . 1.363(3) ?
O3 H3 . 0.8200 ?
O4 C24 . 1.367(3) ?
O4 H4 . 0.8200 ?
C20 C25 . 1.392(4) ?
C20 C21 . 1.396(3) ?
C21 C22 . 1.371(4) ?
C21 H21 . 0.9300 ?
C22 C23 . 1.382(4) ?
C22 C26 . 1.514(4) ?
C23 C24 . 1.388(4) ?
C23 H23 . 0.9300 ?
C24 C25 . 1.386(4) ?
C25 H25 . 0.9300 ?
C26 H26A . 0.9600 ?
C26 H26B . 0.9600 ?
C26 H26C . 0.9600 ?

loop_
_geom_hbond_atom_site_label_D
_geom_hbond_atom_site_label_H
_geom_hbond_atom_site_label_A
_geom_hbond_site_symmetry_A
_geom_hbond_distance_DH
_geom_hbond_distance_HA
_geom_hbond_distance_DA
_geom_hbond_angle_DHA
_geom_hbond_publ_flag
O1 H1 N1 . 0.82 1.91 2.704(3) 162 yes
O2 H2 N3 . 0.82 1.92 2.706(3) 161 yes
O3 H3 N4 1_655 0.82 1.93 2.697(3) 155 yes
O4 H4 N2 1_645 0.82 1.95 2.710(3) 153 yes
C5 H5B O2 4_656 0.97 2.63 3.576(4) 164 yes
C6 H6A O3 4_656 0.97 2.69 3.417(4) 132 yes
C10 H10A O1 3_467 0.97 2.62 3.369(4) 134 yes

loop_
_geom_torsion_atom_site_label_1
_geom_torsion_atom_site_label_2
_geom_torsion_atom_site_label_3
_geom_torsion_atom_site_label_4
_geom_torsion
_geom_torsion_publ_flag
C5 N1 C1 C2 58.6(3) ?
C3 N1 C1 C2 -60.3(3) ?
C6 N2 C2 C1 -59.3(3) ?
C4 N2 C2 C1 58.0(3) ?
N1 C1 C2 N2 1.2(4) yes
C5 N1 C3 C4 -58.2(3) ?
C1 N1 C3 C4 59.9(3) ?
C2 N2 C4 C3 -58.3(3) ?
C6 N2 C4 C3 59.3(3) ?
N1 C3 C4 N2 -0.5(4) yes
C1 N1 C5 C6 -60.5(3) ?
C3 N1 C5 C6 57.3(3) ?
C2 N2 C6 C5 57.4(3) ?
C4 N2 C6 C5 -60.1(3) ?
N1 C5 C6 N2 2.0(4) yes
C9 N3 C7 C8 59.1(4) ?
C11 N3 C7 C8 -59.2(4) ?
C12 N4 C8 C7 58.6(3) ?
C10 N4 C8 C7 -58.8(3) ?
N3 C7 C8 N4 0.3(4) yes
C7 N3 C9 C10 -60.4(3) ?
C11 N3 C9 C10 56.9(3) ?
C8 N4 C10 C9 57.0(3) ?
C12 N4 C10 C9 -60.2(3) ?
N3 C9 C10 N4 2.3(4) yes
C7 N3 C11 C12 59.0(3) ?
C9 N3 C11 C12 -58.1(3) ?
C8 N4 C12 C11 -58.5(3) ?
C10 N4 C12 C11 59.1(3) ?
N3 C11 C12 N4 -0.2(4) yes
O1 C13 C14 C15 178.6(3) ?
C18 C13 C14 C15 0.3(4) ?
C13 C14 C15 O2 178.4(3) ?
C13 C14 C15 C16 -1.0(4) ?
O2 C15 C16 C17 -178.1(3) ?
C14 C15 C16 C17 1.3(5) ?
C15 C16 C17 C18 -0.9(5) ?
C15 C16 C17 C19 179.1(3) ?
C16 C17 C18 C13 0.2(4) ?
C19 C17 C18 C13 -179.8(3) ?
O1 C13 C18 C17 -178.3(3) ?
C14 C13 C18 C17 0.1(5) ?
O3 C20 C21 C22 -178.5(3) ?
C25 C20 C21 C22 0.1(4) ?
C20 C21 C22 C23 0.3(4) ?
C20 C21 C22 C26 -178.9(3) ?
C21 C22 C23 C24 -1.0(5) ?
C26 C22 C23 C24 178.3(3) ?
C22 C23 C24 O4 -178.9(3) ?
C22 C23 C24 C25 1.2(5) ?
O4 C24 C25 C20 179.4(3) ?
C23 C24 C25 C20 -0.7(4) ?
O3 C20 C25 C24 178.6(3) ?
C21 C20 C25 C24 0.1(4) ?

loop_
_cod_related_entry_id
_cod_related_entry_database
_cod_related_entry_code
1 ChemSpider 21107527
